data_2234271
loop_
_publ_author_name
'Karakus, Mehmet'
'Woollins, J. Derek'
'L\"onnecke, Peter'
'Hey-Hawkins, Evamarie'

_publ_section_title
;
 [Disulfanediylbis(ferrocenylthiophosphinato)-\k^2^<i>O</i>,<i>O</i>]titanocene
 tetrahydrofuran trisolvate
;
_journal_coeditor_code IM2362
_journal_issue 4
_journal_name_full 'Acta Crystallographica Section E'
_journal_page_first m428
_journal_paper_doi 10.1107/S1600536812010811
_journal_volume 68
_journal_year 2012
_chemical_formula_iupac '[Fe2 Ti1 (C5 H5)4 (C10 H8 O2 P2 S4)], 3C4 H8 O'
_chemical_formula_moiety 'C30 H28 Fe2 O2 P2 S4 Ti, 3(C4 H8 O)'
_chemical_formula_sum 'C42 H52 Fe2 O5 P2 S4 Ti'
_chemical_formula_weight 986.62
_chemical_name_systematic
;
[Disulfanediylbis(ferrocenylthiophosphinato)-
\k^2^<i>O</i>,<i>O</i>]titanocene tetrahydrofuran trisolvate
;
_space_group_IT_number 18
_symmetry_cell_setting orthorhombic
_symmetry_space_group_name_Hall 'P 2 2ab'
_symmetry_space_group_name_H-M 'P 21 21 2'
_atom_sites_solution_hydrogens geom
_atom_sites_solution_primary direct
_atom_sites_solution_secondary difmap
_audit_conform_dict_name cif_core.dic
_audit_conform_dict_version 2.4
_audit_creation_method 'WinGX routine CIF_UPDATE'
_cell_angle_alpha 90
_cell_angle_beta 90
_cell_angle_gamma 90
_cell_formula_units_Z 4
_cell_length_a 15.9784(3)
_cell_length_b 30.6984(8)
_cell_length_c 8.7072(2)
_cell_measurement_reflns_used 16673
_cell_measurement_temperature 130(2)
_cell_measurement_theta_max 27.9472
_cell_measurement_theta_min 2.8662
_cell_volume 4270.98(17)
_computing_cell_refinement 'CrysAlis PRO (Oxford Diffraction, 2009)'
_computing_data_collection 'CrysAlis PRO (Oxford Diffraction, 2009)'
_computing_data_reduction 'CrysAlis PRO (Oxford Diffraction, 2009)'
_computing_molecular_graphics 'DIAMOND (Brandenburg, 2005)'
_computing_publication_material 'WinGX (Farrugia, 1999)'
_computing_structure_refinement 'SHELXL97 (Sheldrick, 2008)'
_computing_structure_solution 'SHELXS97 (Sheldrick, 2008)'
_diffrn_ambient_temperature 130(2)
_diffrn_detector_area_resol_mean 16.356
_diffrn_measured_fraction_theta_full 0.997
_diffrn_measured_fraction_theta_max 0.997
_diffrn_measurement_device_type 'Oxford Diffraction Xcalibur Sapphire3 Gemini'
_diffrn_measurement_method '\w scans'
_diffrn_radiation_monochromator graphite
_diffrn_radiation_type MoK\a
_diffrn_radiation_wavelength 0.71073
_diffrn_reflns_av_R_equivalents 0.0562
_diffrn_reflns_limit_h_max 19
_diffrn_reflns_limit_h_min -19
_diffrn_reflns_limit_k_max 38
_diffrn_reflns_limit_k_min -38
_diffrn_reflns_limit_l_max 10
_diffrn_reflns_limit_l_min -10
_diffrn_reflns_number 48502
_diffrn_reflns_theta_full 26.37
_diffrn_reflns_theta_max 26.37
_diffrn_reflns_theta_min 2.87
_exptl_absorpt_coefficient_mu 1.168
_exptl_absorpt_correction_T_max 1
_exptl_absorpt_correction_T_min 0.94414
_exptl_absorpt_correction_type multi-scan
_exptl_absorpt_process_details '(CrysAlis PRO; Oxford Diffraction, 2009)'
_exptl_crystal_colour red
_exptl_crystal_density_diffrn 1.534
_exptl_crystal_density_method 'not measured'
_exptl_crystal_description 'flattened needle'
_exptl_crystal_F_000 2048
_exptl_crystal_size_max 0.35
_exptl_crystal_size_mid 0.2
_exptl_crystal_size_min 0.03
_refine_diff_density_max 0.658
_refine_diff_density_min -0.653
_refine_ls_abs_structure_details 'Flack (1983), 3819 Friedel pairs'
_refine_ls_abs_structure_Flack 0.122(19)
_refine_ls_extinction_method none
_refine_ls_goodness_of_fit_ref 1.008
_refine_ls_hydrogen_treatment constr
_refine_ls_matrix_type full
_refine_ls_number_parameters 481
_refine_ls_number_reflns 8729
_refine_ls_number_restraints 70
_refine_ls_restrained_S_all 1.038
_refine_ls_R_factor_all 0.0628
_refine_ls_R_factor_gt 0.048
_refine_ls_shift/su_max 0.001
_refine_ls_shift/su_mean 0
_refine_ls_structure_factor_coef Fsqd
_refine_ls_weighting_details 'calc w=1/[\s^2^(Fo^2^)+(0.0580P)^2^+0.0000P] where P=(Fo^2^+2Fc^2^)/3'
_refine_ls_weighting_scheme calc
_refine_ls_wR_factor_gt 0.1015
_refine_ls_wR_factor_ref 0.1054
_reflns_number_gt 7146
_reflns_number_total 8729
_reflns_threshold_expression I>2\s(I)
_cod_data_source_file im2362.cif
_cod_data_source_block I
_cod_database_code 2234271
_cod_database_fobs_code 2234271

loop_
_symmetry_equiv_pos_as_xyz
'x, y, z'
'-x, -y, z'
'-x+1/2, y+1/2, -z'
'x+1/2, -y+1/2, -z'

loop_
_atom_site_type_symbol
_atom_site_label
_atom_site_fract_x
_atom_site_fract_y
_atom_site_fract_z
_atom_site_U_iso_or_equiv
_atom_site_adp_type
_atom_site_calc_flag
_atom_site_refinement_flags
_atom_site_occupancy
_atom_site_symmetry_multiplicity
_atom_site_disorder_assembly
_atom_site_disorder_group
Fe Fe1 0.89358(4) 0.15429(2) 0.34717(8) 0.02543(17) Uani d . 1 1 . .
Fe Fe2 0.77379(4) 0.37979(2) 1.13086(7) 0.02432(16) Uani d . 1 1 . .
Ti Ti1 0.97367(5) 0.28801(3) 0.74545(10) 0.02154(19) Uani d . 1 1 . .
S S1 0.75175(7) 0.22155(4) 0.81125(14) 0.0289(3) Uani d . 1 1 . .
S S2 0.71563(7) 0.27539(4) 0.68638(14) 0.0292(3) Uani d . 1 1 . .
S S3 0.89057(9) 0.14787(4) 0.80578(15) 0.0364(3) Uani d . 1 1 . .
S S4 0.75252(8) 0.37627(4) 0.66252(14) 0.0343(3) Uani d . 1 1 . .
P P1 0.85645(7) 0.19835(4) 0.68687(14) 0.0220(3) Uani d . 1 1 . .
P P2 0.77803(7) 0.32774(4) 0.79565(13) 0.0223(3) Uani d . 1 1 . .
O O1 0.91691(18) 0.23650(10) 0.6634(4) 0.0229(7) Uani d . 1 1 . .
O O2 0.86968(18) 0.31296(10) 0.8211(4) 0.0253(7) Uani d . 1 1 . .
C C1 0.8189(3) 0.18549(15) 0.4993(5) 0.0202(10) Uani d . 1 1 . .
C C2 0.7829(3) 0.14437(16) 0.4575(6) 0.0264(11) Uani d . 1 1 . .
H H2 0.7701 0.1209 0.5246 0.032 Uiso calc R 1 1 . .
C C3 0.7701(3) 0.14566(17) 0.2963(6) 0.0314(12) Uani d . 1 1 . .
H H3 0.7469 0.1227 0.2366 0.038 Uiso calc R 1 1 . .
C C4 0.7970(3) 0.18604(17) 0.2388(6) 0.0317(12) Uani d . 1 1 . .
H H4 0.795 0.1951 0.1346 0.038 Uiso calc R 1 1 . .
C C5 0.8276(3) 0.21076(16) 0.3638(5) 0.0251(10) Uani d . 1 1 . .
H H5 0.8501 0.2394 0.3581 0.03 Uiso calc R 1 1 . .
C C6 1.0126(3) 0.1511(2) 0.4333(6) 0.0457(16) Uani d . 1 1 . .
H H6 1.0328 0.1657 0.5222 0.055 Uiso calc R 1 1 . .
C C7 0.9766(4) 0.1096(2) 0.4295(7) 0.0537(18) Uani d . 1 1 . .
H H7 0.9677 0.091 0.5152 0.064 Uiso calc R 1 1 . .
C C8 0.9554(4) 0.1001(2) 0.2729(8) 0.0519(18) Uani d . 1 1 . .
H H8 0.9301 0.0741 0.236 0.062 Uiso calc R 1 1 . .
C C9 0.9789(3) 0.1362(2) 0.1841(7) 0.0424(14) Uani d . 1 1 . .
H H9 0.9724 0.1392 0.0762 0.051 Uiso calc R 1 1 . .
C C10 1.0139(3) 0.1673(2) 0.2840(6) 0.0389(14) Uani d . 1 1 . .
H H10 1.035 0.195 0.2543 0.047 Uiso calc R 1 1 . .
C C11 0.7355(3) 0.33281(15) 0.9827(5) 0.0210(10) Uani d . 1 1 . .
C C12 0.6671(3) 0.35989(16) 1.0269(5) 0.0225(11) Uani d . 1 1 . .
H H12 0.6338 0.3768 0.9591 0.027 Uiso calc R 1 1 . .
C C13 0.6570(3) 0.35751(16) 1.1883(6) 0.0292(12) Uani d . 1 1 . .
H H13 0.616 0.3725 1.247 0.035 Uiso calc R 1 1 . .
C C14 0.7193(3) 0.32859(15) 1.2473(6) 0.0306(11) Uani d . 1 1 . .
H H14 0.7267 0.3208 1.352 0.037 Uiso calc R 1 1 . .
C C15 0.7677(3) 0.31369(14) 1.1234(5) 0.0234(10) Uani d . 1 1 . .
H H15 0.8139 0.2943 1.1305 0.028 Uiso calc R 1 1 . .
C C16 0.8714(5) 0.4125(3) 1.0369(7) 0.065(2) Uani d . 1 1 . .
H H16 0.9014 0.4044 0.9471 0.078 Uiso calc R 1 1 . .
C C17 0.7993(5) 0.4391(2) 1.0412(8) 0.064(2) Uani d . 1 1 . .
H H17 0.7717 0.4521 0.9562 0.077 Uiso calc R 1 1 . .
C C18 0.7766(4) 0.44247(17) 1.1973(9) 0.0529(17) Uani d . 1 1 . .
H H18 0.7302 0.4585 1.2357 0.063 Uiso calc R 1 1 . .
C C19 0.8327(3) 0.41875(17) 1.2864(7) 0.0382(14) Uani d . 1 1 . .
H H19 0.831 0.4158 1.395 0.046 Uiso calc R 1 1 . .
C C20 0.8914(3) 0.40014(18) 1.1894(7) 0.0419(14) Uani d . 1 1 . .
H H20 0.937 0.3822 1.2197 0.05 Uiso calc R 1 1 . .
C C21 0.9416(3) 0.31887(18) 0.5019(6) 0.0334(13) Uani d . 1 1 . .
H H21 0.8864 0.3159 0.4627 0.04 Uiso calc R 1 1 . .
C C22 1.0082(3) 0.28970(18) 0.4770(5) 0.0290(12) Uani d . 1 1 . .
H H22 1.0067 0.264 0.4164 0.035 Uiso calc R 1 1 . .
C C23 1.0781(3) 0.30601(18) 0.5600(6) 0.0353(13) Uani d . 1 1 . .
H H23 1.132 0.293 0.5654 0.042 Uiso calc R 1 1 . .
C C24 1.0533(3) 0.34478(18) 0.6323(7) 0.0387(13) Uani d . 1 1 . .
H H24 1.0874 0.3624 0.6965 0.046 Uiso calc R 1 1 . .
C C25 0.9706(3) 0.35283(16) 0.5938(6) 0.0308(11) Uani d . 1 1 . .
H H25 0.9388 0.3775 0.625 0.037 Uiso calc R 1 1 . .
C C26 0.9764(3) 0.25151(18) 0.9892(6) 0.0294(11) Uani d . 1 1 . .
H H26 0.9279 0.237 1.0258 0.035 Uiso calc R 1 1 . .
C C27 1.0395(3) 0.23318(17) 0.8989(6) 0.0320(12) Uani d . 1 1 . .
H H27 1.0415 0.2038 0.8643 0.038 Uiso calc R 1 1 . .
C C28 1.0988(3) 0.26523(18) 0.8682(7) 0.0407(14) Uani d . 1 1 . .
H H28 1.1483 0.2615 0.8094 0.049 Uiso calc R 1 1 . .
C C29 1.0727(4) 0.3041(2) 0.9391(7) 0.0419(15) Uani d . 1 1 . .
H H29 1.101 0.3312 0.9353 0.05 Uiso calc R 1 1 . .
C C30 0.9975(4) 0.2955(2) 1.0165(6) 0.0381(14) Uani d . 1 1 . .
H H30 0.9664 0.3157 1.0764 0.046 Uiso calc R 1 1 . .
O O3 0.3263(4) 0.49316(18) 0.7990(7) 0.0938(18) Uani d D 1 1 . .
C C31 0.2642(6) 0.4823(4) 0.6876(13) 0.131(4) Uani d D 1 1 . .
H H31A 0.246 0.4517 0.701 0.157 Uiso calc R 1 1 . .
H H31B 0.2147 0.5014 0.6993 0.157 Uiso calc R 1 1 . .
C C32 0.3004(6) 0.4880(3) 0.5409(11) 0.099(3) Uani d D 1 1 . .
H H32A 0.2579 0.4986 0.4671 0.119 Uiso calc R 1 1 . .
H H32B 0.3232 0.4601 0.5027 0.119 Uiso calc R 1 1 . .
C C33 0.3724(6) 0.5224(3) 0.5582(11) 0.089(3) Uani d D 1 1 . .
H H33A 0.4251 0.5121 0.511 0.106 Uiso calc R 1 1 . .
H H33B 0.3567 0.5508 0.5126 0.106 Uiso calc R 1 1 . .
C C34 0.3790(4) 0.5250(2) 0.7236(10) 0.070(2) Uani d D 1 1 . .
H H34A 0.3627 0.5546 0.7577 0.084 Uiso calc R 1 1 . .
H H34B 0.4379 0.5202 0.7542 0.084 Uiso calc R 1 1 . .
O O4 0.6390(4) 0.0869(2) 0.0514(8) 0.0610(15) Uiso d PD 0.705(9) 1 A 1
C C35 0.5894(6) 0.0503(3) 0.0012(11) 0.0610(15) Uiso d PD 0.705(9) 1 A 1
H H35A 0.6089 0.0238 0.055 0.073 Uiso calc PR 0.705(9) 1 A 1
H H35B 0.5303 0.0552 0.0308 0.073 Uiso calc PR 0.705(9) 1 A 1
C C36 0.5932(6) 0.0431(3) -0.1565(10) 0.0610(15) Uiso d PD 0.705(9) 1 A 1
H H36A 0.5389 0.0495 -0.2063 0.073 Uiso calc PR 0.705(9) 1 A 1
H H36B 0.6096 0.0127 -0.1797 0.073 Uiso calc PR 0.705(9) 1 A 1
C C37 0.6642(6) 0.0769(3) -0.2110(11) 0.0610(15) Uiso d PD 0.705(9) 1 A 1
H H37A 0.7067 0.0623 -0.2757 0.073 Uiso calc PR 0.705(9) 1 A 1
H H37B 0.6394 0.1014 -0.2695 0.073 Uiso calc PR 0.705(9) 1 A 1
C C38 0.7005(6) 0.0921(3) -0.0681(11) 0.0610(15) Uiso d PD 0.705(9) 1 A 1
H H38A 0.7512 0.0749 -0.0434 0.073 Uiso calc PR 0.705(9) 1 A 1
H H38B 0.7167 0.1231 -0.0773 0.073 Uiso calc PR 0.705(9) 1 A 1
O O4F 0.6213(13) 0.0919(8) -0.004(2) 0.102(5) Uiso d PD 0.295(9) 1 A 2
C C35F 0.7051(15) 0.0729(11) -0.013(3) 0.102(5) Uiso d PD 0.295(9) 1 A 2
H H35C 0.7475 0.0944 0.0208 0.122 Uiso calc PR 0.295(9) 1 A 2
H H35D 0.7088 0.0471 0.0554 0.122 Uiso calc PR 0.295(9) 1 A 2
C C36F 0.7205(14) 0.0603(10) -0.168(3) 0.102(5) Uiso d PD 0.295(9) 1 A 2
H H36C 0.7396 0.0297 -0.1733 0.122 Uiso calc PR 0.295(9) 1 A 2
H H36D 0.7638 0.0792 -0.2149 0.122 Uiso calc PR 0.295(9) 1 A 2
C C37F 0.6340(17) 0.0660(10) -0.254(3) 0.102(5) Uiso d PD 0.295(9) 1 A 2
H H37C 0.6407 0.0722 -0.3651 0.122 Uiso calc PR 0.295(9) 1 A 2
H H37D 0.5959 0.0409 -0.239 0.122 Uiso calc PR 0.295(9) 1 A 2
C C38F 0.6097(16) 0.1042(8) -0.166(3) 0.102(5) Uiso d PD 0.295(9) 1 A 2
H H38C 0.5505 0.1119 -0.1859 0.122 Uiso calc PR 0.295(9) 1 A 2
H H38D 0.6454 0.1294 -0.1923 0.122 Uiso calc PR 0.295(9) 1 A 2
O O5 0.5387(8) 0.4669(4) 0.1620(15) 0.089(2) Uiso d PD 0.5 1 B -3
C C39 0.4455(10) 0.4703(5) 0.153(3) 0.089(2) Uiso d PD 0.5 1 B -3
H H39A 0.4272 0.4605 0.0497 0.106 Uiso calc PR 0.5 1 B -3
H H39B 0.4205 0.4504 0.2294 0.106 Uiso calc PR 0.5 1 B -3
C C40 0.4158(10) 0.5113(6) 0.178(2) 0.089(2) Uiso d PD 0.5 1 B -3
H H40A 0.4056 0.5165 0.2882 0.106 Uiso calc PR 0.5 1 B -3
H H40B 0.3633 0.5164 0.1201 0.106 Uiso calc PR 0.5 1 B -3
C C41 0.4877(11) 0.5410(5) 0.116(2) 0.089(2) Uiso d PD 0.5 1 B -3
H H41A 0.4793 0.5482 0.0067 0.106 Uiso calc PR 0.5 1 B -3
H H41B 0.4912 0.5684 0.1762 0.106 Uiso calc PR 0.5 1 B -3
C C42 0.5630(10) 0.5145(5) 0.138(3) 0.089(2) Uiso d PD 0.5 1 B -3
H H42A 0.5946 0.5252 0.2282 0.106 Uiso calc PR 0.5 1 B -3
H H42B 0.5995 0.5171 0.0465 0.106 Uiso calc PR 0.5 1 B -3
O O6 -0.0552(12) 0.4762(6) 0.644(2) 0.157(4) Uiso d PD 0.5 1 C -3
C C43 0.0176(16) 0.4671(7) 0.552(3) 0.157(4) Uiso d PD 0.5 1 C -3
H H43A 0.0571 0.4481 0.6086 0.189 Uiso calc PR 0.5 1 C -3
H H43B 0.0014 0.4524 0.4553 0.189 Uiso calc PR 0.5 1 C -3
C C44 0.0543(15) 0.5080(8) 0.522(3) 0.157(4) Uiso d PD 0.5 1 C -3
H H44A 0.0373 0.5191 0.4196 0.189 Uiso calc PR 0.5 1 C -3
H H44B 0.1162 0.5063 0.526 0.189 Uiso calc PR 0.5 1 C -3
C C45 0.0172(17) 0.5393(8) 0.662(3) 0.157(4) Uiso d PD 0.5 1 C -3
H H45A 0.0301 0.529 0.7666 0.189 Uiso calc PR 0.5 1 C -3
H H45B 0.0291 0.5708 0.6494 0.189 Uiso calc PR 0.5 1 C -3
C C46 -0.0613(15) 0.5260(7) 0.605(3) 0.157(4) Uiso d PD 0.5 1 C -3
H H46A -0.0667 0.5312 0.4932 0.189 Uiso calc PR 0.5 1 C -3
H H46B -0.1081 0.5403 0.6598 0.189 Uiso calc PR 0.5 1 C -3

loop_
_atom_site_aniso_label
_atom_site_aniso_U_11
_atom_site_aniso_U_22
_atom_site_aniso_U_33
_atom_site_aniso_U_12
_atom_site_aniso_U_13
_atom_site_aniso_U_23
Fe1 0.0156(3) 0.0363(4) 0.0244(4) 0.0052(3) 0.0003(3) -0.0048(3)
Fe2 0.0227(3) 0.0285(4) 0.0218(3) -0.0078(3) -0.0005(3) -0.0025(3)
Ti1 0.0148(4) 0.0256(5) 0.0242(4) 0.0017(4) -0.0026(3) -0.0011(4)
S1 0.0255(6) 0.0369(7) 0.0242(6) -0.0033(5) 0.0080(5) -0.0049(5)
S2 0.0203(6) 0.0412(7) 0.0260(6) 0.0064(6) -0.0052(5) -0.0105(6)
S3 0.0434(7) 0.0328(7) 0.0329(7) -0.0007(7) -0.0072(6) 0.0094(6)
S4 0.0353(7) 0.0406(7) 0.0269(7) 0.0121(6) 0.0020(5) 0.0058(6)
P1 0.0211(6) 0.0245(6) 0.0205(6) 0.0000(5) 0.0014(5) 0.0002(5)
P2 0.0189(6) 0.0297(6) 0.0185(6) 0.0058(5) -0.0007(5) -0.0018(5)
O1 0.0191(16) 0.0245(17) 0.0250(17) 0.0011(13) -0.0011(13) -0.0006(14)
O2 0.0214(16) 0.0286(18) 0.0258(18) 0.0040(14) 0.0031(14) -0.0011(14)
C1 0.014(2) 0.024(3) 0.023(2) 0.006(2) -0.0012(18) -0.005(2)
C2 0.012(2) 0.031(3) 0.036(3) 0.000(2) 0.005(2) -0.008(2)
C3 0.016(2) 0.039(3) 0.039(3) 0.000(2) 0.002(2) -0.019(2)
C4 0.023(3) 0.049(3) 0.023(3) 0.009(2) 0.003(2) -0.007(2)
C5 0.019(2) 0.031(3) 0.025(3) 0.004(2) -0.001(2) -0.003(2)
C6 0.020(3) 0.083(5) 0.034(3) 0.015(3) -0.003(2) -0.005(3)
C7 0.041(4) 0.075(5) 0.044(4) 0.034(4) 0.010(3) 0.013(3)
C8 0.035(3) 0.044(4) 0.077(5) 0.014(3) 0.015(3) -0.018(3)
C9 0.021(3) 0.070(4) 0.036(3) 0.015(3) 0.009(2) -0.007(3)
C10 0.011(2) 0.068(4) 0.038(3) 0.004(2) 0.005(2) -0.003(3)
C11 0.014(2) 0.026(3) 0.022(2) -0.002(2) -0.0021(18) -0.0040(19)
C12 0.012(2) 0.030(3) 0.025(3) 0.001(2) -0.0022(18) -0.005(2)
C13 0.024(2) 0.032(3) 0.032(3) -0.011(2) 0.006(2) -0.004(2)
C14 0.040(3) 0.030(3) 0.022(2) -0.015(2) -0.002(2) -0.003(2)
C15 0.022(2) 0.027(2) 0.021(2) -0.004(2) -0.009(2) 0.0052(19)
C16 0.079(6) 0.080(5) 0.035(4) -0.060(5) 0.015(3) -0.014(3)
C17 0.090(6) 0.048(4) 0.055(5) -0.048(4) -0.035(4) 0.023(3)
C18 0.044(3) 0.025(3) 0.089(5) -0.011(3) -0.003(4) -0.012(3)
C19 0.044(3) 0.039(3) 0.032(3) -0.021(3) 0.002(3) -0.005(3)
C20 0.026(3) 0.046(3) 0.054(4) -0.017(3) -0.004(3) -0.009(3)
C21 0.029(3) 0.037(3) 0.034(3) 0.001(3) 0.002(2) 0.013(3)
C22 0.030(3) 0.035(3) 0.023(3) -0.002(2) 0.005(2) -0.001(2)
C23 0.020(3) 0.042(3) 0.044(3) -0.002(2) 0.009(2) 0.003(3)
C24 0.040(3) 0.030(3) 0.046(3) -0.008(3) 0.005(3) 0.005(3)
C25 0.025(3) 0.027(3) 0.041(3) 0.000(2) 0.007(2) 0.007(2)
C26 0.021(2) 0.040(3) 0.026(3) 0.002(2) -0.007(2) 0.009(2)
C27 0.027(3) 0.036(3) 0.033(3) 0.013(2) -0.011(2) 0.001(2)
C28 0.020(3) 0.055(4) 0.047(3) 0.002(3) -0.014(3) 0.006(3)
C29 0.037(3) 0.038(3) 0.050(4) -0.007(3) -0.020(3) 0.006(3)
C30 0.039(3) 0.057(4) 0.018(3) 0.011(3) -0.017(2) -0.012(2)
O3 0.098(4) 0.078(4) 0.106(5) -0.009(4) 0.014(4) -0.012(4)
C31 0.089(7) 0.164(11) 0.140(10) -0.040(8) -0.036(8) 0.005(9)
C32 0.090(7) 0.120(9) 0.089(7) -0.034(7) -0.016(5) -0.003(6)
C33 0.094(7) 0.063(6) 0.109(8) -0.004(5) 0.014(6) -0.010(5)
C34 0.050(4) 0.045(4) 0.116(7) 0.001(3) 0.005(4) -0.008(4)

loop_
_atom_type_symbol
_atom_type_description
_atom_type_scat_dispersion_real
_atom_type_scat_dispersion_imag
_atom_type_scat_source
Fe Fe 0.3463 0.8444 'International Tables Vol C Tables 4.2.6.8 and 6.1.1.4'
Ti Ti 0.2776 0.4457 'International Tables Vol C Tables 4.2.6.8 and 6.1.1.4'
S S 0.1246 0.1234 'International Tables Vol C Tables 4.2.6.8 and 6.1.1.4'
P P 0.1023 0.0942 'International Tables Vol C Tables 4.2.6.8 and 6.1.1.4'
O O 0.0106 0.006 'International Tables Vol C Tables 4.2.6.8 and 6.1.1.4'
C C 0.0033 0.0016 'International Tables Vol C Tables 4.2.6.8 and 6.1.1.4'
H H 0 0 'International Tables Vol C Tables 4.2.6.8 and 6.1.1.4'

loop_
_geom_angle_atom_site_label_1
_geom_angle_atom_site_label_2
_geom_angle_atom_site_label_3
_geom_angle
C1 Fe1 C5 40.92(19)
C1 Fe1 C2 41.38(18)
C5 Fe1 C2 69.12(19)
C1 Fe1 C7 118.2(2)
C5 Fe1 C7 152.3(2)
C2 Fe1 C7 107.4(2)
C1 Fe1 C10 129.7(2)
C5 Fe1 C10 109.9(2)
C2 Fe1 C10 167.3(2)
C7 Fe1 C10 67.3(3)
C1 Fe1 C3 68.49(18)
C5 Fe1 C3 67.97(19)
C2 Fe1 C3 40.8(2)
C7 Fe1 C3 128.2(3)
C10 Fe1 C3 151.5(2)
C1 Fe1 C8 151.5(2)
C5 Fe1 C8 165.6(2)
C2 Fe1 C8 116.6(2)
C7 Fe1 C8 41.2(3)
C10 Fe1 C8 67.6(3)
C3 Fe1 C8 107.1(2)
C1 Fe1 C9 167.4(2)
C5 Fe1 C9 128.8(2)
C2 Fe1 C9 150.0(2)
C7 Fe1 C9 68.1(2)
C10 Fe1 C9 40.3(2)
C3 Fe1 C9 117.3(2)
C8 Fe1 C9 40.2(2)
C1 Fe1 C6 109.3(2)
C5 Fe1 C6 119.8(2)
C2 Fe1 C6 128.9(2)
C7 Fe1 C6 40.0(3)
C10 Fe1 C6 39.8(2)
C3 Fe1 C6 166.5(3)
C8 Fe1 C6 68.1(3)
C9 Fe1 C6 67.8(2)
C1 Fe1 C4 68.50(19)
C5 Fe1 C4 40.47(18)
C2 Fe1 C4 68.6(2)
C7 Fe1 C4 165.8(3)
C10 Fe1 C4 119.4(2)
C3 Fe1 C4 40.1(2)
C8 Fe1 C4 127.2(2)
C9 Fe1 C4 108.1(2)
C6 Fe1 C4 152.7(3)
C18 Fe2 C17 40.9(3)
C18 Fe2 C12 115.9(2)
C17 Fe2 C12 105.6(2)
C18 Fe2 C16 67.9(3)
C17 Fe2 C16 40.8(3)
C12 Fe2 C16 128.1(2)
C18 Fe2 C11 150.5(2)
C17 Fe2 C11 117.1(2)
C12 Fe2 C11 41.20(18)
C16 Fe2 C11 109.1(2)
C18 Fe2 C15 165.0(3)
C17 Fe2 C15 153.7(3)
C12 Fe2 C15 69.16(19)
C16 Fe2 C15 121.2(3)
C11 Fe2 C15 41.91(18)
C18 Fe2 C19 40.2(2)
C17 Fe2 C19 68.6(2)
C12 Fe2 C19 149.7(2)
C16 Fe2 C19 67.8(2)
C11 Fe2 C19 168.2(2)
C15 Fe2 C19 129.0(2)
C18 Fe2 C20 67.4(3)
C17 Fe2 C20 68.7(3)
C12 Fe2 C20 167.8(2)
C16 Fe2 C20 40.7(3)
C11 Fe2 C20 130.7(2)
C15 Fe2 C20 110.9(2)
C19 Fe2 C20 39.7(2)
C18 Fe2 C13 105.7(2)
C17 Fe2 C13 125.3(3)
C12 Fe2 C13 40.68(19)
C16 Fe2 C13 164.6(3)
C11 Fe2 C13 69.11(19)
C15 Fe2 C13 68.3(2)
C19 Fe2 C13 117.0(2)
C20 Fe2 C13 151.4(2)
C18 Fe2 C14 126.7(3)
C17 Fe2 C14 163.9(3)
C12 Fe2 C14 68.6(2)
C16 Fe2 C14 154.2(3)
C11 Fe2 C14 69.13(18)
C15 Fe2 C14 40.08(18)
C19 Fe2 C14 108.4(2)
C20 Fe2 C14 119.9(2)
C13 Fe2 C14 40.7(2)
O2 Ti1 O1 92.65(13)
O2 Ti1 C29 104.37(18)
O1 Ti1 C29 137.61(17)
O2 Ti1 C28 133.11(18)
O1 Ti1 C28 108.47(17)
C29 Ti1 C28 34.52(19)
O2 Ti1 C24 108.04(17)
O1 Ti1 C24 133.64(18)
C29 Ti1 C24 77.5(2)
C28 Ti1 C24 87.2(2)
O2 Ti1 C21 87.78(16)
O1 Ti1 C21 84.05(17)
C29 Ti1 C21 134.2(2)
C28 Ti1 C21 134.48(19)
C24 Ti1 C21 56.81(19)
O2 Ti1 C23 137.34(17)
O1 Ti1 C23 105.30(17)
C29 Ti1 C23 88.1(2)
C28 Ti1 C23 77.5(2)
C24 Ti1 C23 34.30(18)
C21 Ti1 C23 56.99(18)
O2 Ti1 C25 80.88(15)
O1 Ti1 C25 117.48(16)
C29 Ti1 C25 103.6(2)
C28 Ti1 C25 120.79(19)
C24 Ti1 C25 33.85(17)
C21 Ti1 C25 34.00(18)
C23 Ti1 C25 56.47(18)
O2 Ti1 C27 117.61(16)
O1 Ti1 C27 80.76(16)
C29 Ti1 C27 56.91(19)
C28 Ti1 C27 33.97(17)
C24 Ti1 C27 120.86(19)
C21 Ti1 C27 150.79(19)
C23 Ti1 C27 103.50(19)
C25 Ti1 C27 154.67(17)
O2 Ti1 C26 84.27(16)
O1 Ti1 C26 87.39(16)
C29 Ti1 C26 56.93(19)
C28 Ti1 C26 56.53(19)
C24 Ti1 C26 134.4(2)
C21 Ti1 C26 168.03(18)
C23 Ti1 C26 133.89(19)
C25 Ti1 C26 151.40(19)
C27 Ti1 C26 33.87(17)
O2 Ti1 C30 76.41(17)
O1 Ti1 C30 120.65(18)
C29 Ti1 C30 34.20(19)
C28 Ti1 C30 56.7(2)
C24 Ti1 C30 104.6(2)
C21 Ti1 C30 150.7(2)
C23 Ti1 C30 122.1(2)
C25 Ti1 C30 117.8(2)
C27 Ti1 C30 56.55(19)
C26 Ti1 C30 34.21(19)
O2 Ti1 C22 121.15(16)
O1 Ti1 C22 76.61(16)
C29 Ti1 C22 122.40(19)
C28 Ti1 C22 104.56(19)
C24 Ti1 C22 57.10(19)
C21 Ti1 C22 34.23(17)
C23 Ti1 C22 34.54(17)
C25 Ti1 C22 56.56(18)
C27 Ti1 C22 117.25(18)
C26 Ti1 C22 150.02(19)
C30 Ti1 C22 156.58(19)
S2 S1 P1 102.78(7)
S1 S2 P2 103.87(7)
O1 P1 C1 105.0(2)
O1 P1 S3 120.29(14)
C1 P1 S3 113.95(17)
O1 P1 S1 108.03(13)
C1 P1 S1 106.09(15)
S3 P1 S1 102.57(8)
O2 P2 C11 104.86(19)
O2 P2 S4 120.75(14)
C11 P2 S4 113.77(17)
O2 P2 S2 106.70(13)
C11 P2 S2 107.42(16)
S4 P2 S2 102.50(7)
P1 O1 Ti1 149.4(2)
P2 O2 Ti1 151.0(2)
C5 C1 C2 108.0(4)
C5 C1 P1 127.4(4)
C2 C1 P1 124.2(4)
C5 C1 Fe1 69.9(3)
C2 C1 Fe1 69.7(3)
P1 C1 Fe1 120.4(2)
C3 C2 C1 106.5(4)
C3 C2 Fe1 69.8(3)
C1 C2 Fe1 68.9(3)
C3 C2 H2 126.7
C1 C2 H2 126.7
Fe1 C2 H2 126.2
C4 C3 C2 109.5(4)
C4 C3 Fe1 70.5(3)
C2 C3 Fe1 69.5(3)
C4 C3 H3 125.3
C2 C3 H3 125.3
Fe1 C3 H3 126.3
C3 C4 C5 107.8(4)
C3 C4 Fe1 69.4(3)
C5 C4 Fe1 69.0(3)
C3 C4 H4 126.1
C5 C4 H4 126.1
Fe1 C4 H4 127.1
C4 C5 C1 108.2(4)
C4 C5 Fe1 70.5(3)
C1 C5 Fe1 69.1(3)
C4 C5 H5 125.9
C1 C5 H5 125.9
Fe1 C5 H5 126
C10 C6 C7 108.0(6)
C10 C6 Fe1 69.8(3)
C7 C6 Fe1 69.6(3)
C10 C6 H6 126
C7 C6 H6 126
Fe1 C6 H6 126.2
C6 C7 C8 107.8(6)
C6 C7 Fe1 70.3(3)
C8 C7 Fe1 69.5(3)
C6 C7 H7 126.1
C8 C7 H7 126.1
Fe1 C7 H7 125.7
C9 C8 C7 107.4(6)
C9 C8 Fe1 70.1(3)
C7 C8 Fe1 69.3(3)
C9 C8 H8 126.3
C7 C8 H8 126.3
Fe1 C8 H8 125.9
C8 C9 C10 107.6(5)
C8 C9 Fe1 69.7(3)
C10 C9 Fe1 69.6(3)
C8 C9 H9 126.2
C10 C9 H9 126.2
Fe1 C9 H9 126
C6 C10 C9 109.2(6)
C6 C10 Fe1 70.4(3)
C9 C10 Fe1 70.1(3)
C6 C10 H10 125.4
C9 C10 H10 125.4
Fe1 C10 H10 125.7
C12 C11 C15 106.2(4)
C12 C11 P2 126.4(4)
C15 C11 P2 127.2(3)
C12 C11 Fe2 69.2(3)
C15 C11 Fe2 69.2(2)
P2 C11 Fe2 122.1(2)
C13 C12 C11 109.0(4)
C13 C12 Fe2 70.6(3)
C11 C12 Fe2 69.6(2)
C13 C12 H12 125.5
C11 C12 H12 125.5
Fe2 C12 H12 125.8
C12 C13 C14 108.0(4)
C12 C13 Fe2 68.7(3)
C14 C13 Fe2 70.2(3)
C12 C13 H13 126
C14 C13 H13 126
Fe2 C13 H13 126.7
C15 C14 C13 108.0(4)
C15 C14 Fe2 68.8(3)
C13 C14 Fe2 69.1(3)
C15 C14 H14 126
C13 C14 H14 126
Fe2 C14 H14 127.7
C14 C15 C11 108.7(4)
C14 C15 Fe2 71.1(3)
C11 C15 Fe2 68.9(3)
C14 C15 H15 125.6
C11 C15 H15 125.6
Fe2 C15 H15 125.9
C17 C16 C20 108.3(6)
C17 C16 Fe2 69.4(4)
C20 C16 Fe2 70.3(3)
C17 C16 H16 125.9
C20 C16 H16 125.9
Fe2 C16 H16 126.1
C18 C17 C16 106.1(6)
C18 C17 Fe2 69.0(3)
C16 C17 Fe2 69.8(4)
C18 C17 H17 127
C16 C17 H17 127
Fe2 C17 H17 125.8
C19 C18 C17 109.5(6)
C19 C18 Fe2 71.0(3)
C17 C18 Fe2 70.1(4)
C19 C18 H18 125.2
C17 C18 H18 125.2
Fe2 C18 H18 125.3
C20 C19 C18 108.2(5)
C20 C19 Fe2 70.5(3)
C18 C19 Fe2 68.8(3)
C20 C19 H19 125.9
C18 C19 H19 125.9
Fe2 C19 H19 126.3
C19 C20 C16 107.9(6)
C19 C20 Fe2 69.8(3)
C16 C20 Fe2 69.0(3)
C19 C20 H20 126
C16 C20 H20 126
Fe2 C20 H20 126.7
C25 C21 C22 108.3(5)
C25 C21 Ti1 73.4(3)
C22 C21 Ti1 73.8(3)
C25 C21 H21 125.9
C22 C21 H21 125.9
Ti1 C21 H21 118.8
C21 C22 C23 107.0(5)
C21 C22 Ti1 72.0(3)
C23 C22 Ti1 72.2(3)
C21 C22 H22 126.5
C23 C22 H22 126.5
Ti1 C22 H22 121.1
C24 C23 C22 107.7(5)
C24 C23 Ti1 72.3(3)
C22 C23 Ti1 73.3(3)
C24 C23 H23 126.1
C22 C23 H23 126.1
Ti1 C23 H23 120.2
C25 C24 C23 108.2(5)
C25 C24 Ti1 73.7(3)
C23 C24 Ti1 73.4(3)
C25 C24 H24 125.9
C23 C24 H24 125.9
Ti1 C24 H24 118.8
C24 C25 C21 108.8(5)
C24 C25 Ti1 72.4(3)
C21 C25 Ti1 72.6(3)
C24 C25 H25 125.6
C21 C25 H25 125.6
Ti1 C25 H25 121.1
C27 C26 C30 107.9(5)
C27 C26 Ti1 72.8(3)
C30 C26 Ti1 72.9(3)
C27 C26 H26 126
C30 C26 H26 126
Ti1 C26 H26 120.1
C28 C27 C26 108.3(5)
C28 C27 Ti1 72.2(3)
C26 C27 Ti1 73.4(3)
C28 C27 H27 125.8
C26 C27 H27 125.8
Ti1 C27 H27 120.3
C27 C28 C29 108.3(5)
C27 C28 Ti1 73.8(3)
C29 C28 Ti1 72.5(3)
C27 C28 H28 125.9
C29 C28 H28 125.9
Ti1 C28 H28 119.7
C30 C29 C28 107.8(5)
C30 C29 Ti1 74.3(3)
C28 C29 Ti1 73.0(3)
C30 C29 H29 126.1
C28 C29 H29 126.1
Ti1 C29 H29 118.5
C29 C30 C26 107.6(5)
C29 C30 Ti1 71.5(3)
C26 C30 Ti1 72.8(3)
C29 C30 H30 126.2
C26 C30 H30 126.2
Ti1 C30 H30 121.3
C31 O3 C34 104.7(6)
C32 C31 O3 107.5(7)
C32 C31 H31A 110.2
O3 C31 H31A 110.2
C32 C31 H31B 110.2
O3 C31 H31B 110.2
H31A C31 H31B 108.5
C31 C32 C33 107.4(7)
C31 C32 H32A 110.2
C33 C32 H32A 110.2
C31 C32 H32B 110.2
C33 C32 H32B 110.2
H32A C32 H32B 108.5
C34 C33 C32 100.8(7)
C34 C33 H33A 111.6
C32 C33 H33A 111.6
C34 C33 H33B 111.6
C32 C33 H33B 111.6
H33A C33 H33B 109.4
C33 C34 O3 111.8(6)
C33 C34 H34A 109.3
O3 C34 H34A 109.3
C33 C34 H34B 109.3
O3 C34 H34B 109.3
H34A C34 H34B 107.9
C38 O4 C35 104.0(7)
C36 C35 O4 113.4(8)
C36 C35 H35A 108.9
O4 C35 H35A 108.9
C36 C35 H35B 108.9
O4 C35 H35B 108.9
H35A C35 H35B 107.7
C35 C36 C37 102.8(7)
C35 C36 H36A 111.2
C37 C36 H36A 111.2
C35 C36 H36B 111.2
C37 C36 H36B 111.2
H36A C36 H36B 109.1
C38 C37 C36 103.6(7)
C38 C37 H37A 111
C36 C37 H37A 111
C38 C37 H37B 111
C36 C37 H37B 111
H37A C37 H37B 109
O4 C38 C37 108.2(8)
O4 C38 H38A 110.1
C37 C38 H38A 110.1
O4 C38 H38B 110.1
C37 C38 H38B 110.1
H38A C38 H38B 108.4
C35F O4F C38F 99.6(12)
C36F C35F O4F 108.4(11)
C36F C35F H35C 110
O4F C35F H35C 110
C36F C35F H35D 110
O4F C35F H35D 110
H35C C35F H35D 108.4
C35F C36F C37F 105.6(12)
C35F C36F H36C 110.6
C37F C36F H36C 110.6
C35F C36F H36D 110.6
C37F C36F H36D 110.6
H36C C36F H36D 108.7
C38F C37F C36F 94.0(12)
C38F C37F H37C 112.9
C36F C37F H37C 112.9
C38F C37F H37D 112.9
C36F C37F H37D 112.9
H37C C37F H37D 110.3
C37F C38F O4F 105.5(13)
C37F C38F H38C 110.6
O4F C38F H38C 110.6
C37F C38F H38D 110.6
O4F C38F H38D 110.6
H38C C38F H38D 108.8
C39 O5 C42 100.3(9)
C40 C39 O5 113.7(12)
C40 C39 H39A 108.8
O5 C39 H39A 108.8
C40 C39 H39B 108.8
O5 C39 H39B 108.8
H39A C39 H39B 107.7
C39 C40 C41 103.3(12)
C39 C40 H40A 111.1
C41 C40 H40A 111.1
C39 C40 H40B 111.1
C41 C40 H40B 111.1
H40A C40 H40B 109.1
C42 C41 C40 103.7(11)
C42 C41 H41A 111
C40 C41 H41A 111
C42 C41 H41B 111
C40 C41 H41B 111
H41A C41 H41B 109
C41 C42 O5 109.9(11)
C41 C42 H42A 109.7
O5 C42 H42A 109.7
C41 C42 H42B 109.7
O5 C42 H42B 109.7
H42A C42 H42B 108.2
C43 O6 C46 96.8(13)
C44 C43 O6 105.6(14)
C44 C43 H43A 110.6
O6 C43 H43A 110.6
C44 C43 H43B 110.6
O6 C43 H43B 110.6
H43A C43 H43B 108.8
C43 C44 C45 103.2(15)
C43 C44 H44A 111.1
C45 C44 H44A 111.1
C43 C44 H44B 111.1
C45 C44 H44B 111.1
H44A C44 H44B 109.1
C46 C45 C44 83.9(14)
C46 C45 H45A 114.7
C44 C45 H45A 114.7
C46 C45 H45B 114.7
C44 C45 H45B 114.7
H45A C45 H45B 111.7
C45 C46 O6 98.7(14)
C45 C46 H46A 112
O6 C46 H46A 112
C45 C46 H46B 112
O6 C46 H46B 112
H46A C46 H46B 109.7

loop_
_geom_bond_atom_site_label_1
_geom_bond_atom_site_label_2
_geom_bond_distance
Fe1 C1 2.024(4)
Fe1 C5 2.034(5)
Fe1 C2 2.035(5)
Fe1 C7 2.038(6)
Fe1 C10 2.039(5)
Fe1 C3 2.039(5)
Fe1 C8 2.040(6)
Fe1 C9 2.045(5)
Fe1 C6 2.047(5)
Fe1 C4 2.054(5)
Fe2 C18 2.010(5)
Fe2 C17 2.024(6)
Fe2 C12 2.024(4)
Fe2 C16 2.029(6)
Fe2 C11 2.029(4)
Fe2 C15 2.032(4)
Fe2 C19 2.037(5)
Fe2 C20 2.045(5)
Fe2 C13 2.049(5)
Fe2 C14 2.063(5)
Ti1 O2 1.945(3)
Ti1 O1 1.958(3)
Ti1 C29 2.365(5)
Ti1 C28 2.372(5)
Ti1 C24 2.372(5)
Ti1 C21 2.379(5)
Ti1 C23 2.388(5)
Ti1 C25 2.389(5)
Ti1 C27 2.392(5)
Ti1 C26 2.400(5)
Ti1 C30 2.401(5)
Ti1 C22 2.402(5)
S1 S2 2.0607(18)
S1 P1 2.1164(16)
S2 P2 2.1170(17)
S3 P1 1.9418(17)
S4 P2 1.9312(17)
P1 O1 1.532(3)
P1 C1 1.784(5)
P2 O2 1.549(3)
P2 C11 1.772(5)
C1 C5 1.419(7)
C1 C2 1.434(7)
C2 C3 1.419(7)
C2 H2 0.95
C3 C4 1.404(7)
C3 H3 0.95
C4 C5 1.414(7)
C4 H4 0.95
C5 H5 0.95
C6 C10 1.392(8)
C6 C7 1.398(9)
C6 H6 0.95
C7 C8 1.435(9)
C7 H7 0.95
C8 C9 1.403(8)
C8 H8 0.95
C9 C10 1.407(8)
C9 H9 0.95
C10 H10 0.95
C11 C12 1.426(6)
C11 C15 1.453(6)
C12 C13 1.416(7)
C12 H12 0.95
C13 C14 1.430(7)
C13 H13 0.95
C14 C15 1.404(7)
C14 H14 0.95
C15 H15 0.95
C16 C17 1.413(10)
C16 C20 1.418(9)
C16 H16 0.95
C17 C18 1.410(10)
C17 H17 0.95
C18 C19 1.391(8)
C18 H18 0.95
C19 C20 1.386(8)
C19 H19 0.95
C20 H20 0.95
C21 C25 1.394(7)
C21 C22 1.407(7)
C21 H21 0.95
C22 C23 1.422(7)
C22 H22 0.95
C23 C24 1.404(8)
C23 H23 0.95
C24 C25 1.386(7)
C24 H24 0.95
C25 H25 0.95
C26 C27 1.396(7)
C26 C30 1.412(8)
C26 H26 0.95
C27 C28 1.392(7)
C27 H27 0.95
C28 C29 1.405(8)
C28 H28 0.95
C29 C30 1.402(8)
C29 H29 0.95
C30 H30 0.95
O3 C31 1.427(9)
O3 C34 1.449(8)
C31 C32 1.414(10)
C31 H31A 0.99
C31 H31B 0.99
C32 C33 1.567(10)
C32 H32A 0.99
C32 H32B 0.99
C33 C34 1.447(10)
C33 H33A 0.99
C33 H33B 0.99
C34 H34A 0.99
C34 H34B 0.99
O4 C38 1.440(10)
O4 C35 1.444(10)
C35 C36 1.391(11)
C35 H35A 0.99
C35 H35B 0.99
C36 C37 1.609(11)
C36 H36A 0.99
C36 H36B 0.99
C37 C38 1.449(11)
C37 H37A 0.99
C37 H37B 0.99
C38 H38A 0.99
C38 H38B 0.99
O4F C35F 1.464(13)
O4F C38F 1.469(12)
C35F C36F 1.428(14)
C35F H35C 0.99
C35F H35D 0.99
C36F C37F 1.582(14)
C36F H36C 0.99
C36F H36D 0.99
C37F C38F 1.458(14)
C37F H37C 0.99
C37F H37D 0.99
C38F H38C 0.99
C38F H38D 0.99
O5 C39 1.496(14)
O5 C42 1.527(14)
C39 C40 1.362(14)
C39 H39A 0.99
C39 H39B 0.99
C40 C41 1.560(15)
C40 H40A 0.99
C40 H40B 0.99
C41 C42 1.464(15)
C41 H41A 0.99
C41 H41B 0.99
C42 H42A 0.99
C42 H42B 0.99
O6 C43 1.439(16)
O6 C46 1.571(16)
C43 C44 1.412(17)
C43 H43A 0.99
C43 H43B 0.99
C44 C45 1.661(17)
C44 H44A 0.99
C44 H44B 0.99
C45 C46 1.407(17)
C45 H45A 0.99
C45 H45B 0.99
C46 H46A 0.99
C46 H46B 0.99

loop_
_geom_torsion_atom_site_label_1
_geom_torsion_atom_site_label_2
_geom_torsion_atom_site_label_3
_geom_torsion_atom_site_label_4
_geom_torsion
P1 S1 S2 P2 -93.64(7)
S2 S1 P1 O1 51.64(15)
S2 S1 P1 C1 -60.53(18)
S2 S1 P1 S3 179.66(7)
S1 S2 P2 O2 46.17(15)
S1 S2 P2 C11 -65.84(17)
S1 S2 P2 S4 174.00(7)
C1 P1 O1 Ti1 155.0(4)
S3 P1 O1 Ti1 -74.9(4)
S1 P1 O1 Ti1 42.2(4)
O2 Ti1 O1 P1 -50.6(4)
C29 Ti1 O1 P1 64.1(5)
C28 Ti1 O1 P1 86.8(4)
C24 Ti1 O1 P1 -168.8(3)
C21 Ti1 O1 P1 -138.1(4)
C23 Ti1 O1 P1 168.5(4)
C25 Ti1 O1 P1 -131.7(4)
C27 Ti1 O1 P1 66.9(4)
C26 Ti1 O1 P1 33.5(4)
C30 Ti1 O1 P1 25.1(4)
C22 Ti1 O1 P1 -172.1(4)
C11 P2 O2 Ti1 163.5(4)
S4 P2 O2 Ti1 -66.5(4)
S2 P2 O2 Ti1 49.7(4)
O1 Ti1 O2 P2 -52.6(4)
C29 Ti1 O2 P2 166.6(4)
C28 Ti1 O2 P2 -171.1(4)
C24 Ti1 O2 P2 85.3(4)
C21 Ti1 O2 P2 31.3(4)
C23 Ti1 O2 P2 63.5(5)
C25 Ti1 O2 P2 64.8(4)
C27 Ti1 O2 P2 -133.6(4)
C26 Ti1 O2 P2 -139.7(4)
C30 Ti1 O2 P2 -173.5(5)
C22 Ti1 O2 P2 23.3(5)
O1 P1 C1 C5 -12.9(5)
S3 P1 C1 C5 -146.5(4)
S1 P1 C1 C5 101.4(4)
O1 P1 C1 C2 159.1(4)
S3 P1 C1 C2 25.5(4)
S1 P1 C1 C2 -86.6(4)
O1 P1 C1 Fe1 74.1(3)
S3 P1 C1 Fe1 -59.6(3)
S1 P1 C1 Fe1 -171.6(2)
C2 Fe1 C1 C5 -119.1(4)
C7 Fe1 C1 C5 156.4(3)
C10 Fe1 C1 C5 73.6(4)
C3 Fe1 C1 C5 -80.7(3)
C8 Fe1 C1 C5 -167.0(5)
C9 Fe1 C1 C5 39.1(10)
C6 Fe1 C1 C5 113.5(3)
C4 Fe1 C1 C5 -37.5(3)
C5 Fe1 C1 C2 119.1(4)
C7 Fe1 C1 C2 -84.5(4)
C10 Fe1 C1 C2 -167.3(3)
C3 Fe1 C1 C2 38.3(3)
C8 Fe1 C1 C2 -47.9(6)
C9 Fe1 C1 C2 158.2(9)
C6 Fe1 C1 C2 -127.4(3)
C4 Fe1 C1 C2 81.6(3)
C5 Fe1 C1 P1 -122.4(4)
C2 Fe1 C1 P1 118.6(4)
C7 Fe1 C1 P1 34.0(4)
C10 Fe1 C1 P1 -48.8(4)
C3 Fe1 C1 P1 156.9(3)
C8 Fe1 C1 P1 70.6(6)
C9 Fe1 C1 P1 -83.2(10)
C6 Fe1 C1 P1 -8.9(4)
C4 Fe1 C1 P1 -159.8(4)
C5 C1 C2 C3 -0.2(5)
P1 C1 C2 C3 -173.6(3)
Fe1 C1 C2 C3 -59.9(3)
C5 C1 C2 Fe1 59.7(3)
P1 C1 C2 Fe1 -113.6(3)
C1 Fe1 C2 C3 117.9(4)
C5 Fe1 C2 C3 80.1(3)
C7 Fe1 C2 C3 -129.0(4)
C10 Fe1 C2 C3 168.1(10)
C8 Fe1 C2 C3 -85.5(4)
C9 Fe1 C2 C3 -52.8(6)
C6 Fe1 C2 C3 -167.9(4)
C4 Fe1 C2 C3 36.5(3)
C5 Fe1 C2 C1 -37.8(3)
C7 Fe1 C2 C1 113.1(3)
C10 Fe1 C2 C1 50.2(11)
C3 Fe1 C2 C1 -117.9(4)
C8 Fe1 C2 C1 156.7(3)
C9 Fe1 C2 C1 -170.7(4)
C6 Fe1 C2 C1 74.2(4)
C4 Fe1 C2 C1 -81.3(3)
C1 C2 C3 C4 0.0(5)
Fe1 C2 C3 C4 -59.3(3)
C1 C2 C3 Fe1 59.3(3)
C1 Fe1 C3 C4 81.7(3)
C5 Fe1 C3 C4 37.5(3)
C2 Fe1 C3 C4 120.6(4)
C7 Fe1 C3 C4 -168.7(3)
C10 Fe1 C3 C4 -53.9(6)
C8 Fe1 C3 C4 -128.1(3)
C9 Fe1 C3 C4 -85.9(3)
C6 Fe1 C3 C4 164.9(9)
C1 Fe1 C3 C2 -38.9(3)
C5 Fe1 C3 C2 -83.1(3)
C7 Fe1 C3 C2 70.7(4)
C10 Fe1 C3 C2 -174.5(4)
C8 Fe1 C3 C2 111.2(4)
C9 Fe1 C3 C2 153.4(3)
C6 Fe1 C3 C2 44.3(11)
C4 Fe1 C3 C2 -120.6(4)
C2 C3 C4 C5 0.2(5)
Fe1 C3 C4 C5 -58.5(3)
C2 C3 C4 Fe1 58.7(3)
C1 Fe1 C4 C3 -81.7(3)
C5 Fe1 C4 C3 -119.6(4)
C2 Fe1 C4 C3 -37.1(3)
C7 Fe1 C4 C3 39.0(10)
C10 Fe1 C4 C3 153.8(3)
C8 Fe1 C4 C3 70.8(4)
C9 Fe1 C4 C3 111.2(3)
C6 Fe1 C4 C3 -172.4(4)
C1 Fe1 C4 C5 37.9(3)
C2 Fe1 C4 C5 82.5(3)
C7 Fe1 C4 C5 158.6(9)
C10 Fe1 C4 C5 -86.7(3)
C3 Fe1 C4 C5 119.6(4)
C8 Fe1 C4 C5 -169.6(3)
C9 Fe1 C4 C5 -129.2(3)
C6 Fe1 C4 C5 -52.8(6)
C3 C4 C5 C1 -0.4(5)
Fe1 C4 C5 C1 -59.1(3)
C3 C4 C5 Fe1 58.7(3)
C2 C1 C5 C4 0.4(5)
P1 C1 C5 C4 173.4(3)
Fe1 C1 C5 C4 59.9(3)
C2 C1 C5 Fe1 -59.6(3)
P1 C1 C5 Fe1 113.5(4)
C1 Fe1 C5 C4 -119.3(4)
C2 Fe1 C5 C4 -81.1(3)
C7 Fe1 C5 C4 -168.9(5)
C10 Fe1 C5 C4 112.3(3)
C3 Fe1 C5 C4 -37.2(3)
C8 Fe1 C5 C4 35.2(10)
C9 Fe1 C5 C4 70.9(4)
C6 Fe1 C5 C4 155.1(3)
C2 Fe1 C5 C1 38.2(3)
C7 Fe1 C5 C1 -49.6(6)
C10 Fe1 C5 C1 -128.3(3)
C3 Fe1 C5 C1 82.1(3)
C8 Fe1 C5 C1 154.5(9)
C9 Fe1 C5 C1 -169.8(3)
C6 Fe1 C5 C1 -85.5(3)
C4 Fe1 C5 C1 119.3(4)
C1 Fe1 C6 C10 -129.6(4)
C5 Fe1 C6 C10 -85.8(4)
C2 Fe1 C6 C10 -172.0(3)
C7 Fe1 C6 C10 119.3(5)
C3 Fe1 C6 C10 152.2(8)
C8 Fe1 C6 C10 80.7(4)
C9 Fe1 C6 C10 37.2(4)
C4 Fe1 C6 C10 -49.3(7)
C1 Fe1 C6 C7 111.1(4)
C5 Fe1 C6 C7 154.9(3)
C2 Fe1 C6 C7 68.7(4)
C10 Fe1 C6 C7 -119.3(5)
C3 Fe1 C6 C7 32.9(11)
C8 Fe1 C6 C7 -38.5(4)
C9 Fe1 C6 C7 -82.0(4)
C4 Fe1 C6 C7 -168.5(4)
C10 C6 C7 C8 0.2(6)
Fe1 C6 C7 C8 59.6(4)
C10 C6 C7 Fe1 -59.4(4)
C1 Fe1 C7 C6 -86.9(4)
C5 Fe1 C7 C6 -52.5(6)
C2 Fe1 C7 C6 -130.5(3)
C10 Fe1 C7 C6 37.3(3)
C3 Fe1 C7 C6 -170.7(3)
C8 Fe1 C7 C6 118.7(5)
C9 Fe1 C7 C6 81.0(4)
C4 Fe1 C7 C6 158.2(8)
C1 Fe1 C7 C8 154.4(4)
C5 Fe1 C7 C8 -171.1(4)
C2 Fe1 C7 C8 110.8(4)
C10 Fe1 C7 C8 -81.4(4)
C3 Fe1 C7 C8 70.6(4)
C9 Fe1 C7 C8 -37.7(4)
C6 Fe1 C7 C8 -118.7(5)
C4 Fe1 C7 C8 39.5(11)
C6 C7 C8 C9 -0.1(6)
Fe1 C7 C8 C9 60.0(4)
C6 C7 C8 Fe1 -60.2(4)
C1 Fe1 C8 C9 -171.4(4)
C5 Fe1 C8 C9 44.8(11)
C2 Fe1 C8 C9 155.3(3)
C7 Fe1 C8 C9 -118.4(5)
C10 Fe1 C8 C9 -37.8(3)
C3 Fe1 C8 C9 112.4(4)
C6 Fe1 C8 C9 -81.0(4)
C4 Fe1 C8 C9 72.9(4)
C1 Fe1 C8 C7 -53.0(7)
C5 Fe1 C8 C7 163.3(8)
C2 Fe1 C8 C7 -86.3(4)
C10 Fe1 C8 C7 80.6(4)
C3 Fe1 C8 C7 -129.2(4)
C9 Fe1 C8 C7 118.4(5)
C6 Fe1 C8 C7 37.4(4)
C4 Fe1 C8 C7 -168.7(4)
C7 C8 C9 C10 0.0(6)
Fe1 C8 C9 C10 59.6(3)
C7 C8 C9 Fe1 -59.5(4)
C1 Fe1 C9 C8 161.0(9)
C5 Fe1 C9 C8 -167.0(4)
C2 Fe1 C9 C8 -48.4(6)
C7 Fe1 C9 C8 38.6(4)
C10 Fe1 C9 C8 118.8(5)
C3 Fe1 C9 C8 -84.3(4)
C6 Fe1 C9 C8 82.0(4)
C4 Fe1 C9 C8 -126.8(4)
C1 Fe1 C9 C10 42.2(11)
C5 Fe1 C9 C10 74.2(4)
C2 Fe1 C9 C10 -167.2(4)
C7 Fe1 C9 C10 -80.1(4)
C3 Fe1 C9 C10 157.0(3)
C8 Fe1 C9 C10 -118.8(5)
C6 Fe1 C9 C10 -36.8(4)
C4 Fe1 C9 C10 114.4(4)
C7 C6 C10 C9 -0.2(6)
Fe1 C6 C10 C9 -59.5(3)
C7 C6 C10 Fe1 59.3(4)
C8 C9 C10 C6 0.1(6)
Fe1 C9 C10 C6 59.7(4)
C8 C9 C10 Fe1 -59.6(4)
C1 Fe1 C10 C6 71.0(5)
C5 Fe1 C10 C6 112.9(4)
C2 Fe1 C10 C6 29.7(13)
C7 Fe1 C10 C6 -37.5(4)
C3 Fe1 C10 C6 -166.8(5)
C8 Fe1 C10 C6 -82.3(4)
C9 Fe1 C10 C6 -120.0(5)
C4 Fe1 C10 C6 156.5(4)
C1 Fe1 C10 C9 -169.0(3)
C5 Fe1 C10 C9 -127.1(3)
C2 Fe1 C10 C9 149.7(10)
C7 Fe1 C10 C9 82.5(4)
C3 Fe1 C10 C9 -46.8(6)
C8 Fe1 C10 C9 37.7(4)
C6 Fe1 C10 C9 120.0(5)
C4 Fe1 C10 C9 -83.5(4)
O2 P2 C11 C12 154.8(4)
S4 P2 C11 C12 20.8(5)
S2 P2 C11 C12 -91.9(4)
O2 P2 C11 C15 -18.9(5)
S4 P2 C11 C15 -152.9(4)
S2 P2 C11 C15 94.4(4)
O2 P2 C11 Fe2 68.2(3)
S4 P2 C11 Fe2 -65.8(3)
S2 P2 C11 Fe2 -178.5(2)
C18 Fe2 C11 C12 -47.8(6)
C17 Fe2 C11 C12 -82.8(4)
C16 Fe2 C11 C12 -126.5(4)
C15 Fe2 C11 C12 117.7(4)
C19 Fe2 C11 C12 160.8(9)
C20 Fe2 C11 C12 -167.1(3)
C13 Fe2 C11 C12 37.2(3)
C14 Fe2 C11 C12 80.9(3)
C18 Fe2 C11 C15 -165.4(5)
C17 Fe2 C11 C15 159.6(4)
C12 Fe2 C11 C15 -117.7(4)
C16 Fe2 C11 C15 115.8(4)
C19 Fe2 C11 C15 43.1(11)
C20 Fe2 C11 C15 75.3(4)
C13 Fe2 C11 C15 -80.4(3)
C14 Fe2 C11 C15 -36.8(3)
C18 Fe2 C11 P2 73.0(6)
C17 Fe2 C11 P2 37.9(4)
C12 Fe2 C11 P2 120.7(4)
C16 Fe2 C11 P2 -5.8(4)
C15 Fe2 C11 P2 -121.6(4)
C19 Fe2 C11 P2 -78.5(10)
C20 Fe2 C11 P2 -46.4(4)
C13 Fe2 C11 P2 157.9(3)
C14 Fe2 C11 P2 -158.4(3)
C15 C11 C12 C13 -0.3(5)
P2 C11 C12 C13 -175.1(3)
Fe2 C11 C12 C13 -59.9(3)
C15 C11 C12 Fe2 59.6(3)
P2 C11 C12 Fe2 -115.2(4)
C18 Fe2 C12 C13 -84.0(4)
C17 Fe2 C12 C13 -126.6(4)
C16 Fe2 C12 C13 -165.4(4)
C11 Fe2 C12 C13 119.9(4)
C15 Fe2 C12 C13 80.6(3)
C19 Fe2 C12 C13 -52.5(6)
C20 Fe2 C12 C13 173.3(10)
C14 Fe2 C12 C13 37.5(3)
C18 Fe2 C12 C11 156.1(3)
C17 Fe2 C12 C11 113.5(4)
C16 Fe2 C12 C11 74.7(4)
C15 Fe2 C12 C11 -39.3(3)
C19 Fe2 C12 C11 -172.4(4)
C20 Fe2 C12 C11 53.4(11)
C13 Fe2 C12 C11 -119.9(4)
C14 Fe2 C12 C11 -82.4(3)
C11 C12 C13 C14 -0.1(5)
Fe2 C12 C13 C14 -59.4(3)
C11 C12 C13 Fe2 59.2(3)
C18 Fe2 C13 C12 111.7(4)
C17 Fe2 C13 C12 71.4(4)
C16 Fe2 C13 C12 48.6(10)
C11 Fe2 C13 C12 -37.7(3)
C15 Fe2 C13 C12 -82.8(3)
C19 Fe2 C13 C12 153.3(3)
C20 Fe2 C13 C12 -177.0(4)
C14 Fe2 C13 C12 -119.6(4)
C18 Fe2 C13 C14 -128.7(3)
C17 Fe2 C13 C14 -169.0(3)
C12 Fe2 C13 C14 119.6(4)
C16 Fe2 C13 C14 168.1(9)
C11 Fe2 C13 C14 81.9(3)
C15 Fe2 C13 C14 36.8(3)
C19 Fe2 C13 C14 -87.1(3)
C20 Fe2 C13 C14 -57.5(5)
C12 C13 C14 C15 0.5(5)
Fe2 C13 C14 C15 -57.9(3)
C12 C13 C14 Fe2 58.4(3)
C18 Fe2 C14 C15 -170.3(3)
C17 Fe2 C14 C15 154.2(8)
C12 Fe2 C14 C15 82.7(3)
C16 Fe2 C14 C15 -52.6(6)
C11 Fe2 C14 C15 38.4(3)
C19 Fe2 C14 C15 -129.4(3)
C20 Fe2 C14 C15 -87.5(3)
C13 Fe2 C14 C15 120.2(4)
C18 Fe2 C14 C13 69.5(4)
C17 Fe2 C14 C13 34.0(9)
C12 Fe2 C14 C13 -37.5(3)
C16 Fe2 C14 C13 -172.8(5)
C11 Fe2 C14 C13 -81.8(3)
C15 Fe2 C14 C13 -120.2(4)
C19 Fe2 C14 C13 110.3(3)
C20 Fe2 C14 C13 152.3(3)
C13 C14 C15 C11 -0.7(5)
Fe2 C14 C15 C11 -58.9(3)
C13 C14 C15 Fe2 58.1(3)
C12 C11 C15 C14 0.6(5)
P2 C11 C15 C14 175.4(4)
Fe2 C11 C15 C14 60.2(3)
C12 C11 C15 Fe2 -59.6(3)
P2 C11 C15 Fe2 115.1(4)
C18 Fe2 C15 C14 31.6(10)
C17 Fe2 C15 C14 -164.2(6)
C12 Fe2 C15 C14 -81.1(3)
C16 Fe2 C15 C14 156.2(3)
C11 Fe2 C15 C14 -119.7(4)
C19 Fe2 C15 C14 70.6(4)
C20 Fe2 C15 C14 112.0(3)
C13 Fe2 C15 C14 -37.3(3)
C18 Fe2 C15 C11 151.3(8)
C17 Fe2 C15 C11 -44.5(7)
C12 Fe2 C15 C11 38.6(3)
C16 Fe2 C15 C11 -84.1(3)
C19 Fe2 C15 C11 -169.7(3)
C20 Fe2 C15 C11 -128.3(3)
C13 Fe2 C15 C11 82.4(3)
C14 Fe2 C15 C11 119.7(4)
C18 Fe2 C16 C17 -38.9(4)
C12 Fe2 C16 C17 67.4(5)
C11 Fe2 C16 C17 109.6(4)
C15 Fe2 C16 C17 154.3(4)
C19 Fe2 C16 C17 -82.5(4)
C20 Fe2 C16 C17 -119.4(6)
C13 Fe2 C16 C17 29.0(11)
C14 Fe2 C16 C17 -168.9(5)
C18 Fe2 C16 C20 80.5(4)
C17 Fe2 C16 C20 119.4(6)
C12 Fe2 C16 C20 -173.2(3)
C11 Fe2 C16 C20 -131.0(4)
C15 Fe2 C16 C20 -86.3(4)
C19 Fe2 C16 C20 36.9(4)
C13 Fe2 C16 C20 148.4(8)
C14 Fe2 C16 C20 -49.5(7)
C20 C16 C17 C18 0.0(7)
Fe2 C16 C17 C18 59.8(4)
C20 C16 C17 Fe2 -59.7(4)
C12 Fe2 C17 C18 111.7(4)
C16 Fe2 C17 C18 -117.2(6)
C11 Fe2 C17 C18 154.4(4)
C15 Fe2 C17 C18 -173.9(4)
C19 Fe2 C17 C18 -36.8(4)
C20 Fe2 C17 C18 -79.6(4)
C13 Fe2 C17 C18 71.8(5)
C14 Fe2 C17 C18 45.3(10)
C18 Fe2 C17 C16 117.2(6)
C12 Fe2 C17 C16 -131.0(4)
C11 Fe2 C17 C16 -88.3(4)
C15 Fe2 C17 C16 -56.6(7)
C19 Fe2 C17 C16 80.4(4)
C20 Fe2 C17 C16 37.6(4)
C13 Fe2 C17 C16 -170.9(3)
C14 Fe2 C17 C16 162.5(7)
C16 C17 C18 C19 -0.1(7)
Fe2 C17 C18 C19 60.2(4)
C16 C17 C18 Fe2 -60.3(4)
C17 Fe2 C18 C19 -120.1(6)
C12 Fe2 C18 C19 155.8(3)
C16 Fe2 C18 C19 -81.3(4)
C11 Fe2 C18 C19 -171.3(4)
C15 Fe2 C18 C19 49.3(10)
C20 Fe2 C18 C19 -37.0(3)
C13 Fe2 C18 C19 113.5(4)
C14 Fe2 C18 C19 74.2(4)
C12 Fe2 C18 C17 -84.0(5)
C16 Fe2 C18 C17 38.8(4)
C11 Fe2 C18 C17 -51.2(7)
C15 Fe2 C18 C17 169.4(8)
C19 Fe2 C18 C17 120.1(6)
C20 Fe2 C18 C17 83.1(5)
C13 Fe2 C18 C17 -126.4(4)
C14 Fe2 C18 C17 -165.7(4)
C17 C18 C19 C20 0.1(6)
Fe2 C18 C19 C20 59.7(4)
C17 C18 C19 Fe2 -59.7(4)
C18 Fe2 C19 C20 -119.5(5)
C17 Fe2 C19 C20 -82.0(4)
C12 Fe2 C19 C20 -166.3(4)
C16 Fe2 C19 C20 -37.9(4)
C11 Fe2 C19 C20 39.1(11)
C15 Fe2 C19 C20 75.1(4)
C13 Fe2 C19 C20 158.2(3)
C14 Fe2 C19 C20 114.9(4)
C17 Fe2 C19 C18 37.5(4)
C12 Fe2 C19 C18 -46.8(6)
C16 Fe2 C19 C18 81.6(5)
C11 Fe2 C19 C18 158.6(9)
C15 Fe2 C19 C18 -165.4(4)
C20 Fe2 C19 C18 119.5(5)
C13 Fe2 C19 C18 -82.3(4)
C14 Fe2 C19 C18 -125.6(4)
C18 C19 C20 C16 0.0(6)
Fe2 C19 C20 C16 58.7(4)
C18 C19 C20 Fe2 -58.7(4)
C17 C16 C20 C19 0.0(7)
Fe2 C16 C20 C19 -59.2(4)
C17 C16 C20 Fe2 59.2(4)
C18 Fe2 C20 C19 37.5(4)
C17 Fe2 C20 C19 81.8(4)
C12 Fe2 C20 C19 145.6(10)
C16 Fe2 C20 C19 119.5(6)
C11 Fe2 C20 C19 -170.2(3)
C15 Fe2 C20 C19 -126.5(3)
C13 Fe2 C20 C19 -43.6(6)
C14 Fe2 C20 C19 -83.0(4)
C18 Fe2 C20 C16 -82.0(5)
C17 Fe2 C20 C16 -37.7(4)
C12 Fe2 C20 C16 26.1(13)
C11 Fe2 C20 C16 70.3(5)
C15 Fe2 C20 C16 114.0(5)
C19 Fe2 C20 C16 -119.5(6)
C13 Fe2 C20 C16 -163.1(5)
C14 Fe2 C20 C16 157.6(4)
O2 Ti1 C21 C25 76.9(3)
O1 Ti1 C21 C25 169.8(3)
C29 Ti1 C21 C25 -31.1(4)
C28 Ti1 C21 C25 -80.1(4)
C24 Ti1 C21 C25 -36.4(3)
C23 Ti1 C21 C25 -77.6(3)
C27 Ti1 C21 C25 -131.3(4)
C26 Ti1 C21 C25 125.3(9)
C30 Ti1 C21 C25 20.3(5)
C22 Ti1 C21 C25 -115.3(4)
O2 Ti1 C21 C22 -167.8(3)
O1 Ti1 C21 C22 -74.9(3)
C29 Ti1 C21 C22 84.2(4)
C28 Ti1 C21 C22 35.2(4)
C24 Ti1 C21 C22 78.9(3)
C23 Ti1 C21 C22 37.7(3)
C25 Ti1 C21 C22 115.3(4)
C27 Ti1 C21 C22 -16.0(5)
C26 Ti1 C21 C22 -119.5(9)
C30 Ti1 C21 C22 135.6(4)
C25 C21 C22 C23 1.7(6)
Ti1 C21 C22 C23 -64.2(3)
C25 C21 C22 Ti1 65.8(4)
O2 Ti1 C22 C21 14.3(4)
O1 Ti1 C22 C21 99.2(3)
C29 Ti1 C22 C21 -122.3(3)
C28 Ti1 C22 C21 -154.8(3)
C24 Ti1 C22 C21 -78.0(3)
C23 Ti1 C22 C21 -115.3(5)
C25 Ti1 C22 C21 -37.3(3)
C27 Ti1 C22 C21 171.3(3)
C26 Ti1 C22 C21 158.8(4)
C30 Ti1 C22 C21 -120.5(5)
O2 Ti1 C22 C23 129.6(3)
O1 Ti1 C22 C23 -145.5(3)
C29 Ti1 C22 C23 -7.0(4)
C28 Ti1 C22 C23 -39.5(4)
C24 Ti1 C22 C23 37.3(3)
C21 Ti1 C22 C23 115.3(5)
C25 Ti1 C22 C23 78.0(3)
C27 Ti1 C22 C23 -73.4(4)
C26 Ti1 C22 C23 -85.9(5)
C30 Ti1 C22 C23 -5.2(7)
C21 C22 C23 C24 -0.5(6)
Ti1 C22 C23 C24 -64.5(4)
C21 C22 C23 Ti1 64.0(3)
O2 Ti1 C23 C24 38.8(4)
O1 Ti1 C23 C24 150.3(3)
C29 Ti1 C23 C24 -70.5(3)
C28 Ti1 C23 C24 -103.7(4)
C21 Ti1 C23 C24 78.1(4)
C25 Ti1 C23 C24 37.2(3)
C27 Ti1 C23 C24 -125.8(3)
C26 Ti1 C23 C24 -108.3(4)
C30 Ti1 C23 C24 -67.0(4)
C22 Ti1 C23 C24 115.5(5)
O2 Ti1 C23 C22 -76.7(4)
O1 Ti1 C23 C22 34.9(3)
C29 Ti1 C23 C22 174.0(4)
C28 Ti1 C23 C22 140.9(4)
C24 Ti1 C23 C22 -115.5(5)
C21 Ti1 C23 C22 -37.3(3)
C25 Ti1 C23 C22 -78.3(3)
C27 Ti1 C23 C22 118.8(3)
C26 Ti1 C23 C22 136.2(3)
C30 Ti1 C23 C22 177.6(3)
C22 C23 C24 C25 -0.9(6)
Ti1 C23 C24 C25 -66.1(4)
C22 C23 C24 Ti1 65.2(4)
O2 Ti1 C24 C25 -38.3(4)
O1 Ti1 C24 C25 73.9(4)
C29 Ti1 C24 C25 -139.5(4)
C28 Ti1 C24 C25 -173.0(4)
C21 Ti1 C24 C25 36.6(3)
C23 Ti1 C24 C25 115.2(5)
C27 Ti1 C24 C25 -178.0(3)
C26 Ti1 C24 C25 -138.2(3)
C30 Ti1 C24 C25 -118.5(3)
C22 Ti1 C24 C25 77.7(4)
O2 Ti1 C24 C23 -153.5(3)
O1 Ti1 C24 C23 -41.3(4)
C29 Ti1 C24 C23 105.2(3)
C28 Ti1 C24 C23 71.8(4)
C21 Ti1 C24 C23 -78.7(4)
C25 Ti1 C24 C23 -115.2(5)
C27 Ti1 C24 C23 66.8(4)
C26 Ti1 C24 C23 106.6(4)
C30 Ti1 C24 C23 126.3(3)
C22 Ti1 C24 C23 -37.6(3)
C23 C24 C25 C21 1.9(6)
Ti1 C24 C25 C21 -64.0(4)
C23 C24 C25 Ti1 65.9(4)
C22 C21 C25 C24 -2.2(6)
Ti1 C21 C25 C24 63.8(4)
C22 C21 C25 Ti1 -66.1(3)
O2 Ti1 C25 C24 143.4(4)
O1 Ti1 C25 C24 -128.4(3)
C29 Ti1 C25 C24 40.7(4)
C28 Ti1 C25 C24 8.1(4)
C21 Ti1 C25 C24 -117.0(5)
C23 Ti1 C25 C24 -37.7(3)
C27 Ti1 C25 C24 4.1(6)
C26 Ti1 C25 C24 83.8(5)
C30 Ti1 C25 C24 74.1(4)
C22 Ti1 C25 C24 -79.4(4)
O2 Ti1 C25 C21 -99.7(3)
O1 Ti1 C25 C21 -11.4(3)
C29 Ti1 C25 C21 157.6(3)
C28 Ti1 C25 C21 125.1(3)
C24 Ti1 C25 C21 117.0(5)
C23 Ti1 C25 C21 79.3(3)
C27 Ti1 C25 C21 121.1(4)
C26 Ti1 C25 C21 -159.3(4)
C30 Ti1 C25 C21 -168.9(3)
C22 Ti1 C25 C21 37.6(3)
O2 Ti1 C26 C27 170.2(3)
O1 Ti1 C26 C27 77.3(3)
C29 Ti1 C26 C27 -78.5(3)
C28 Ti1 C26 C27 -37.0(3)
C24 Ti1 C26 C27 -80.1(4)
C21 Ti1 C26 C27 121.6(9)
C23 Ti1 C26 C27 -31.6(4)
C25 Ti1 C26 C27 -130.9(4)
C30 Ti1 C26 C27 -115.6(5)
C22 Ti1 C26 C27 20.1(5)
O2 Ti1 C26 C30 -74.2(3)
O1 Ti1 C26 C30 -167.1(3)
C29 Ti1 C26 C30 37.1(3)
C28 Ti1 C26 C30 78.7(3)
C24 Ti1 C26 C30 35.5(4)
C21 Ti1 C26 C30 -122.8(9)
C23 Ti1 C26 C30 84.1(4)
C25 Ti1 C26 C30 -15.3(5)
C27 Ti1 C26 C30 115.6(5)
C22 Ti1 C26 C30 135.8(4)
C30 C26 C27 C28 -0.7(6)
Ti1 C26 C27 C28 64.2(4)
C30 C26 C27 Ti1 -65.0(3)
O2 Ti1 C27 C28 -127.2(3)
O1 Ti1 C27 C28 144.7(3)
C29 Ti1 C27 C28 -37.5(3)
C24 Ti1 C27 C28 8.9(4)
C21 Ti1 C27 C28 85.1(5)
C23 Ti1 C27 C28 41.0(4)
C25 Ti1 C27 C28 6.2(6)
C26 Ti1 C27 C28 -116.1(5)
C30 Ti1 C27 C28 -78.7(4)
C22 Ti1 C27 C28 75.0(4)
O2 Ti1 C27 C26 -11.0(4)
O1 Ti1 C27 C26 -99.2(3)
C29 Ti1 C27 C26 78.6(4)
C28 Ti1 C27 C26 116.1(5)
C24 Ti1 C27 C26 125.0(3)
C21 Ti1 C27 C26 -158.8(4)
C23 Ti1 C27 C26 157.2(3)
C25 Ti1 C27 C26 122.3(5)
C30 Ti1 C27 C26 37.4(3)
C22 Ti1 C27 C26 -168.8(3)
C26 C27 C28 C29 -0.2(6)
Ti1 C27 C28 C29 64.8(4)
C26 C27 C28 Ti1 -65.0(3)
O2 Ti1 C28 C27 75.3(4)
O1 Ti1 C28 C27 -37.0(4)
C29 Ti1 C28 C27 115.7(5)
C24 Ti1 C28 C27 -172.4(3)
C21 Ti1 C28 C27 -137.0(3)
C23 Ti1 C28 C27 -139.2(4)
C25 Ti1 C28 C27 -176.9(3)
C26 Ti1 C28 C27 36.9(3)
C30 Ti1 C28 C27 78.1(4)
C22 Ti1 C28 C27 -117.5(3)
O2 Ti1 C28 C29 -40.4(4)
O1 Ti1 C28 C29 -152.7(3)
C24 Ti1 C28 C29 71.9(4)
C21 Ti1 C28 C29 107.2(4)
C23 Ti1 C28 C29 105.1(4)
C25 Ti1 C28 C29 67.3(4)
C27 Ti1 C28 C29 -115.7(5)
C26 Ti1 C28 C29 -78.9(4)
C30 Ti1 C28 C29 -37.6(3)
C22 Ti1 C28 C29 126.8(3)
C27 C28 C29 C30 1.1(6)
Ti1 C28 C29 C30 66.8(4)
C27 C28 C29 Ti1 -65.7(4)
O2 Ti1 C29 C30 36.1(4)
O1 Ti1 C29 C30 -74.5(4)
C28 Ti1 C29 C30 -114.7(5)
C24 Ti1 C29 C30 141.8(4)
C21 Ti1 C29 C30 137.2(4)
C23 Ti1 C29 C30 174.7(4)
C25 Ti1 C29 C30 119.9(4)
C27 Ti1 C29 C30 -77.8(4)
C26 Ti1 C29 C30 -37.1(3)
C22 Ti1 C29 C30 178.7(3)
O2 Ti1 C29 C28 150.8(3)
O1 Ti1 C29 C28 40.2(5)
C24 Ti1 C29 C28 -103.5(4)
C21 Ti1 C29 C28 -108.1(4)
C23 Ti1 C29 C28 -70.6(4)
C25 Ti1 C29 C28 -125.4(3)
C27 Ti1 C29 C28 36.9(3)
C26 Ti1 C29 C28 77.6(4)
C30 Ti1 C29 C28 114.7(5)
C22 Ti1 C29 C28 -66.6(4)
C28 C29 C30 C26 -1.5(6)
Ti1 C29 C30 C26 64.3(3)
C28 C29 C30 Ti1 -65.9(4)
C27 C26 C30 C29 1.4(6)
Ti1 C26 C30 C29 -63.4(3)
C27 C26 C30 Ti1 64.8(3)
O2 Ti1 C30 C29 -144.1(4)
O1 Ti1 C30 C29 131.0(3)
C28 Ti1 C30 C29 38.0(3)
C24 Ti1 C30 C29 -38.6(4)
C21 Ti1 C30 C29 -84.9(5)
C23 Ti1 C30 C29 -6.2(4)
C25 Ti1 C30 C29 -72.3(4)
C27 Ti1 C30 C29 78.9(4)
C26 Ti1 C30 C29 116.0(5)
C22 Ti1 C30 C29 -2.7(7)
O2 Ti1 C30 C26 100.0(3)
O1 Ti1 C30 C26 15.0(4)
C29 Ti1 C30 C26 -116.0(5)
C28 Ti1 C30 C26 -78.0(3)
C24 Ti1 C30 C26 -154.6(3)
C21 Ti1 C30 C26 159.1(4)
C23 Ti1 C30 C26 -122.2(3)
C25 Ti1 C30 C26 171.8(3)
C27 Ti1 C30 C26 -37.0(3)
C22 Ti1 C30 C26 -118.7(5)
C34 O3 C31 C32 28.7(11)
O3 C31 C32 C33 -25.5(12)
C31 C32 C33 C34 11.7(10)
C32 C33 C34 O3 6.1(9)
C31 O3 C34 C33 -21.5(10)
C38 O4 C35 C36 -22.7(12)
O4 C35 C36 C37 7.3(11)
C35 C36 C37 C38 10.6(11)
C35 O4 C38 C37 29.3(11)
C36 C37 C38 O4 -24.8(11)
C38F O4F C35F C36F -22(3)
O4F C35F C36F C37F -9(3)
C35F C36F C37F C38F 35(3)
C36F C37F C38F O4F -50(2)
C35F O4F C38F C37F 48(2)
C42 O5 C39 C40 -20.0(18)
O5 C39 C40 C41 31(2)
C39 C40 C41 C42 -28(2)
C40 C41 C42 O5 17(2)
C39 O5 C42 C41 -0.3(17)
C46 O6 C43 C44 17(3)
O6 C43 C44 C45 22(3)
C43 C44 C45 C46 -56(3)
C44 C45 C46 O6 65.3(16)
C43 O6 C46 C45 -60(2)
